data_7236320
loop_
_publ_author_name
'Kumar, Dheeraj'
'He, Chunlin'
'Mitchell, Lauren A.'
'Parrish, Damon A.'
'Shreeve, Jean'ne M.'

_publ_section_title
;
 Connecting energetic nitropyrazole and aminotetrazole moieties with
 N,N&#x2032;-ethylene bridges: A promising approach for fine tuning
 energetic properties
;
_journal_issue 23
_journal_name_full 'Journal of Materials Chemistry A'
_journal_page_first 9220
_journal_paper_doi 10.1039/C6TA02387H
_journal_volume 4
_journal_year 2016
_chemical_formula_moiety 'C6 H8 N10 O4'
_chemical_formula_sum 'C6 H8 N10 O4'
_chemical_formula_weight 284.22
_space_group_crystal_system triclinic
_space_group_IT_number 2
_space_group_name_Hall '-P 1'
_space_group_name_H-M_alt 'P -1'
_atom_sites_solution_hydrogens mixed
_audit_creation_method SHELXL-2014/7
_audit_update_record
;
2016-02-18 deposited with the CCDC.
2016-05-20 downloaded from the CCDC.
;
_cell_angle_alpha 93.227(2)
_cell_angle_beta 100.858(2)
_cell_angle_gamma 92.641(2)
_cell_formula_units_Z 4
_cell_length_a 7.1049(2)
_cell_length_b 9.0630(3)
_cell_length_c 17.4419(5)
_cell_measurement_reflns_used 1669
_cell_measurement_temperature 150(2)
_cell_measurement_theta_max 66.18
_cell_measurement_theta_min 2.59
_cell_volume 1099.42(6)
_computing_cell_refinement 'Bruker APEX3 v2015.5-2 (Bruker, 2015)'
_computing_data_collection 'Bruker APEX3 v2015.5-2 (Bruker, 2015)'
_computing_data_reduction
;
Bruker SAINT v8.34A (Bruker, 2013), Bruker XPREP v2014/2 (Bruker, 2014)
;
_computing_molecular_graphics 'Bruker SHELXTL v2014/7 (Bruker, 2014)'
_computing_publication_material 'Bruker SHELXTL v2014/7 (Bruker, 2014)'
_computing_structure_refinement 'SHELXL-2014/7 (Sheldrick, 2014) within WINGX (Farrugia, 2012)'
_computing_structure_solution 'Bruker SHELXTL v2014/7 (Bruker, 2014)'
_diffrn_ambient_temperature 150(2)
_diffrn_measured_fraction_theta_full 0.871
_diffrn_measured_fraction_theta_max 0.871
_diffrn_measurement_device 'Bruker PLATINUM 135 CCD'
_diffrn_measurement_method '\w scans'
_diffrn_radiation_monochromator 'Helios optics'
_diffrn_radiation_source 'rotating anode'
_diffrn_radiation_type CuK\a
_diffrn_radiation_wavelength 1.54178
_diffrn_reflns_av_R_equivalents 0.0397
_diffrn_reflns_av_unetI/netI 0.0658
_diffrn_reflns_Laue_measured_fraction_full 0.871
_diffrn_reflns_Laue_measured_fraction_max 0.871
_diffrn_reflns_limit_h_max 8
_diffrn_reflns_limit_h_min -7
_diffrn_reflns_limit_k_max 10
_diffrn_reflns_limit_k_min -10
_diffrn_reflns_limit_l_max 19
_diffrn_reflns_limit_l_min -20
_diffrn_reflns_number 6472
_diffrn_reflns_point_group_measured_fraction_full 0.871
_diffrn_reflns_point_group_measured_fraction_max 0.871
_diffrn_reflns_theta_full 66.607
_diffrn_reflns_theta_max 66.607
_diffrn_reflns_theta_min 2.585
_exptl_absorpt_coefficient_mu 1.270
_exptl_absorpt_correction_T_max 0.7528
_exptl_absorpt_correction_T_min 0.6398
_exptl_absorpt_correction_type multi-scan
_exptl_absorpt_process_details 'SADABS v2014/5 (Bruker, 2008)'
_exptl_crystal_colour yellow
_exptl_crystal_density_diffrn 1.717
_exptl_crystal_description plate
_exptl_crystal_F_000 584
_exptl_crystal_size_max 0.048
_exptl_crystal_size_mid 0.047
_exptl_crystal_size_min 0.010
_refine_diff_density_max 0.254
_refine_diff_density_min -0.356
_refine_diff_density_rms 0.070
_refine_ls_extinction_method none
_refine_ls_goodness_of_fit_ref 1.020
_refine_ls_hydrogen_treatment mixed
_refine_ls_matrix_type full
_refine_ls_number_parameters 393
_refine_ls_number_reflns 3385
_refine_ls_number_restraints 6
_refine_ls_restrained_S_all 1.019
_refine_ls_R_factor_all 0.0958
_refine_ls_R_factor_gt 0.0571
_refine_ls_shift/su_max 0.000
_refine_ls_shift/su_mean 0.000
_refine_ls_structure_factor_coef Fsqd
_refine_ls_weighting_details 'w=1/[\s^2^(Fo^2^)+(0.0919P)^2^+0.0874P] where P=(Fo^2^+2Fc^2^)/3'
_refine_ls_weighting_scheme calc
_refine_ls_wR_factor_gt 0.1364
_refine_ls_wR_factor_ref 0.1620
_reflns_Friedel_coverage 0.000
_reflns_number_gt 2246
_reflns_number_total 3385
_reflns_threshold_expression 'I > 2\s(I)'
_cod_data_source_file c6ta02387h2.cif
_cod_data_source_block shrv387
_cod_database_code 7236320
_shelx_shelxl_version_number 2014/7
_shelx_space_group_comment
;
The symmetry employed for this shelxl refinement is uniquely defined
by the following loop, which should always be used as a source of
symmetry information in preference to the above space-group names.
They are only intended as comments.
;
_shelx_estimated_absorpt_t_min 0.942
_shelx_estimated_absorpt_t_max 0.987

loop_
_space_group_symop_operation_xyz
'x, y, z'
'-x, -y, -z'

loop_
_atom_site_label
_atom_site_type_symbol
_atom_site_fract_x
_atom_site_fract_y
_atom_site_fract_z
_atom_site_U_iso_or_equiv
_atom_site_adp_type
_atom_site_occupancy
_atom_site_site_symmetry_order
_atom_site_calc_flag
_atom_site_refinement_flags_posn
_atom_site_refinement_flags_adp
N1A N 0.9871(6) 0.7040(4) 0.4609(2) 0.0418(10) Uani 1 1 d . .
C2A C 0.9289(5) 0.8303(4) 0.4312(2) 0.0283(9) Uani 1 1 d . .
N3A N 0.7727(5) 0.8985(3) 0.4422(2) 0.0366(9) Uani 1 1 d . .
N4A N 0.7730(5) 1.0220(4) 0.4008(2) 0.0389(9) Uani 1 1 d . .
N5A N 0.9180(5) 1.0323(3) 0.3664(2) 0.0352(9) Uani 1 1 d . .
N6A N 1.0214(4) 0.9118(3) 0.38637(18) 0.0273(8) Uani 1 1 d . .
C7A C 1.1980(5) 0.8866(4) 0.3572(2) 0.0271(9) Uani 1 1 d . .
H7A1 H 1.2869 0.8368 0.3970 0.032 Uiso 1 1 calc R U
H7A2 H 1.2605 0.9835 0.3502 0.032 Uiso 1 1 calc R U
C8A C 1.1667(5) 0.7940(4) 0.2807(2) 0.0251(9) Uani 1 1 d . .
H8A1 H 1.2925 0.7674 0.2692 0.030 Uiso 1 1 calc R U
H8A2 H 1.0921 0.7012 0.2856 0.030 Uiso 1 1 calc R U
N9A N 1.0639(4) 0.8728(3) 0.21580(18) 0.0245(7) Uani 1 1 d . .
N10A N 1.1678(4) 0.9539(3) 0.17677(18) 0.0276(8) Uani 1 1 d . .
C11A C 1.0403(5) 1.0237(4) 0.1272(2) 0.0247(8) Uani 1 1 d . .
N12A N 1.1100(4) 1.1171(3) 0.07480(18) 0.0279(8) Uani 1 1 d . .
O13A O 0.9877(4) 1.1806(3) 0.02962(16) 0.0398(8) Uani 1 1 d . .
O14A O 1.2831(4) 1.1302(3) 0.07528(17) 0.0385(7) Uani 1 1 d . .
C15A C 0.8485(5) 0.9939(4) 0.1343(2) 0.0255(9) Uani 1 1 d . .
N16A N 0.6867(5) 1.0481(4) 0.0954(2) 0.0329(8) Uani 1 1 d D .
C17A C 0.8704(5) 0.8932(4) 0.1927(2) 0.0275(9) Uani 1 1 d . .
N18A N 0.7258(4) 0.8179(3) 0.22132(19) 0.0311(8) Uani 1 1 d . .
O19A O 0.5590(4) 0.8530(3) 0.19692(18) 0.0435(8) Uani 1 1 d . .
O20A O 0.7631(4) 0.7203(3) 0.26759(17) 0.0401(7) Uani 1 1 d . .
N1B N 0.5191(5) 0.7966(4) 0.5480(2) 0.0313(8) Uani 1 1 d . .
C2B C 0.5669(5) 0.6630(4) 0.5721(2) 0.0232(8) Uani 1 1 d . .
N3B N 0.7058(4) 0.5852(3) 0.55187(18) 0.0267(7) Uani 1 1 d . .
N4B N 0.7060(4) 0.4611(3) 0.59235(18) 0.0289(8) Uani 1 1 d . .
N5B N 0.5751(4) 0.4586(3) 0.63414(18) 0.0279(8) Uani 1 1 d . .
N6B N 0.4831(4) 0.5867(3) 0.62237(17) 0.0219(7) Uani 1 1 d . .
C7B C 0.3377(5) 0.6288(4) 0.6667(2) 0.0260(9) Uani 1 1 d . .
H7B1 H 0.2670 0.5384 0.6780 0.031 Uiso 1 1 calc R U
H7B2 H 0.2447 0.6893 0.6345 0.031 Uiso 1 1 calc R U
C8B C 0.4233(5) 0.7165(4) 0.7435(2) 0.0257(9) Uani 1 1 d . .
H8B1 H 0.5061 0.8009 0.7330 0.031 Uiso 1 1 calc R U
H8B2 H 0.3185 0.7568 0.7671 0.031 Uiso 1 1 calc R U
N9B N 0.5374(4) 0.6235(3) 0.79933(18) 0.0269(7) Uani 1 1 d . .
N10B N 0.4463(4) 0.5463(3) 0.84503(18) 0.0289(8) Uani 1 1 d . .
C11B C 0.5789(5) 0.4668(4) 0.8856(2) 0.0294(9) Uani 1 1 d . .
N12B N 0.5201(5) 0.3684(4) 0.9389(2) 0.0368(9) Uani 1 1 d . .
O13B O 0.3512(4) 0.3586(3) 0.94557(18) 0.0465(8) Uani 1 1 d . .
O14B O 0.6485(4) 0.2975(3) 0.97562(17) 0.0477(9) Uani 1 1 d . .
C15B C 0.7618(5) 0.4879(4) 0.8678(2) 0.0286(9) Uani 1 1 d . .
N16B N 0.9262(5) 0.4261(4) 0.8977(2) 0.0385(9) Uani 1 1 d D .
C17B C 0.7285(5) 0.5901(4) 0.8105(2) 0.0277(9) Uani 1 1 d . .
N18B N 0.8627(5) 0.6523(4) 0.7704(2) 0.0353(8) Uani 1 1 d . .
O19B O 1.0253(4) 0.6045(4) 0.7849(2) 0.0564(10) Uani 1 1 d . .
O20B O 0.8185(4) 0.7475(3) 0.72376(17) 0.0396(7) Uani 1 1 d . .
H16A H 0.690(5) 1.119(4) 0.0602(19) 0.033(11) Uiso 1 1 d D .
H1B H 0.581(6) 0.833(4) 0.512(2) 0.035(11) Uiso 1 1 d . .
H1A H 0.906(6) 0.653(5) 0.487(3) 0.050(13) Uiso 1 1 d . .
H17A H 0.583(5) 1.024(5) 0.118(3) 0.070(17) Uiso 1 1 d D .
H2B H 0.428(6) 0.841(5) 0.566(2) 0.041(13) Uiso 1 1 d . .
H16B H 1.036(4) 0.466(4) 0.884(2) 0.028(11) Uiso 1 1 d D .
H2A H 1.078(7) 0.661(5) 0.447(3) 0.054(15) Uiso 1 1 d . .
H17B H 0.927(9) 0.377(6) 0.943(2) 0.11(2) Uiso 1 1 d D .

loop_
_atom_site_aniso_label
_atom_site_aniso_U_11
_atom_site_aniso_U_22
_atom_site_aniso_U_33
_atom_site_aniso_U_23
_atom_site_aniso_U_13
_atom_site_aniso_U_12
N1A 0.044(2) 0.037(2) 0.058(3) 0.022(2) 0.034(2) 0.0252(18)
C2A 0.034(2) 0.026(2) 0.030(2) 0.0063(18) 0.0149(17) 0.0108(17)
N3A 0.047(2) 0.0300(19) 0.043(2) 0.0143(17) 0.0266(17) 0.0196(16)
N4A 0.049(2) 0.037(2) 0.042(2) 0.0143(18) 0.0283(18) 0.0244(17)
N5A 0.043(2) 0.0280(19) 0.041(2) 0.0097(17) 0.0199(17) 0.0172(15)
N6A 0.0322(18) 0.0251(18) 0.0291(19) 0.0050(15) 0.0135(14) 0.0135(14)
C7A 0.026(2) 0.028(2) 0.029(2) 0.0082(18) 0.0101(16) 0.0066(16)
C8A 0.024(2) 0.028(2) 0.026(2) 0.0053(18) 0.0069(16) 0.0107(16)
N9A 0.0221(17) 0.0263(17) 0.0273(19) 0.0053(15) 0.0073(13) 0.0083(13)
N10A 0.0274(18) 0.0308(18) 0.0276(18) 0.0077(15) 0.0094(14) 0.0082(14)
C11A 0.027(2) 0.027(2) 0.022(2) 0.0042(17) 0.0071(15) 0.0075(16)
N12A 0.0285(19) 0.0333(19) 0.0232(18) 0.0043(16) 0.0058(14) 0.0083(14)
O13A 0.0342(17) 0.0495(19) 0.0362(17) 0.0178(15) 0.0023(13) 0.0100(14)
O14A 0.0281(17) 0.0493(19) 0.0413(18) 0.0138(15) 0.0113(13) 0.0050(13)
C15A 0.022(2) 0.028(2) 0.026(2) -0.0023(18) 0.0026(15) 0.0101(16)
N16A 0.0245(19) 0.042(2) 0.035(2) 0.0115(18) 0.0064(15) 0.0113(16)
C17A 0.022(2) 0.032(2) 0.030(2) 0.0014(19) 0.0061(16) 0.0067(16)
N18A 0.0256(19) 0.0326(19) 0.037(2) 0.0073(17) 0.0085(15) 0.0035(14)
O19A 0.0211(16) 0.055(2) 0.057(2) 0.0148(17) 0.0104(13) 0.0090(13)
O20A 0.0385(17) 0.0407(17) 0.0431(19) 0.0128(15) 0.0106(13) -0.0003(13)
N1B 0.033(2) 0.0288(19) 0.039(2) 0.0096(17) 0.0194(16) 0.0145(15)
C2B 0.025(2) 0.024(2) 0.021(2) 0.0011(17) 0.0039(15) 0.0073(15)
N3B 0.0315(19) 0.0253(17) 0.0267(18) 0.0047(15) 0.0109(14) 0.0105(14)
N4B 0.0317(19) 0.0279(18) 0.0298(19) 0.0034(15) 0.0096(14) 0.0119(14)
N5B 0.0279(18) 0.0279(18) 0.0304(19) 0.0052(15) 0.0084(14) 0.0134(14)
N6B 0.0241(17) 0.0224(16) 0.0214(17) 0.0055(14) 0.0063(12) 0.0106(13)
C7B 0.023(2) 0.026(2) 0.032(2) 0.0105(18) 0.0096(16) 0.0106(16)
C8B 0.028(2) 0.026(2) 0.026(2) 0.0026(18) 0.0116(16) 0.0069(16)
N9B 0.0251(18) 0.0340(19) 0.0236(18) 0.0036(15) 0.0083(13) 0.0051(14)
N10B 0.0265(18) 0.0347(19) 0.0264(18) 0.0035(16) 0.0062(14) 0.0035(14)
C11B 0.026(2) 0.038(2) 0.025(2) 0.0067(19) 0.0038(16) 0.0090(17)
N12B 0.032(2) 0.044(2) 0.035(2) 0.0108(18) 0.0034(16) 0.0101(16)
O13B 0.0304(18) 0.066(2) 0.049(2) 0.0247(17) 0.0152(14) 0.0086(14)
O14B 0.0358(18) 0.061(2) 0.047(2) 0.0256(17) 0.0001(14) 0.0129(15)
C15B 0.022(2) 0.034(2) 0.029(2) -0.0036(19) 0.0029(16) 0.0080(17)
N16B 0.027(2) 0.048(2) 0.040(2) 0.0038(19) 0.0039(16) 0.0094(17)
C17B 0.020(2) 0.037(2) 0.027(2) -0.0039(19) 0.0065(16) 0.0063(16)
N18B 0.027(2) 0.048(2) 0.032(2) 0.0029(18) 0.0085(15) 0.0035(16)
O19B 0.0223(18) 0.083(2) 0.069(2) 0.027(2) 0.0138(15) 0.0110(16)
O20B 0.0381(17) 0.0414(18) 0.0408(18) 0.0083(15) 0.0107(14) -0.0017(13)

loop_
_atom_type_symbol
_atom_type_description
_atom_type_scat_dispersion_real
_atom_type_scat_dispersion_imag
_atom_type_scat_source
C C 0.0181 0.0091 'International Tables Vol C Tables 4.2.6.8 and 6.1.1.4'
H H 0.0000 0.0000 'International Tables Vol C Tables 4.2.6.8 and 6.1.1.4'
N N 0.0311 0.0180 'International Tables Vol C Tables 4.2.6.8 and 6.1.1.4'
O O 0.0492 0.0322 'International Tables Vol C Tables 4.2.6.8 and 6.1.1.4'

loop_
_geom_angle_atom_site_label_1
_geom_angle_atom_site_label_2
_geom_angle_atom_site_label_3
_geom_angle
C2A N1A H1A 118(3)
C2A N1A H2A 121(3)
H1A N1A H2A 119(4)
N1A C2A N3A 126.1(3)
N1A C2A N6A 125.3(3)
N3A C2A N6A 108.6(3)
C2A N3A N4A 104.9(3)
N5A N4A N3A 112.3(3)
N4A N5A N6A 105.5(3)
C2A N6A N5A 108.6(3)
C2A N6A C7A 130.6(3)
N5A N6A C7A 120.8(3)
N6A C7A C8A 113.8(3)
N6A C7A H7A1 108.8
C8A C7A H7A1 108.8
N6A C7A H7A2 108.8
C8A C7A H7A2 108.8
H7A1 C7A H7A2 107.7
N9A C8A C7A 111.8(3)
N9A C8A H8A1 109.3
C7A C8A H8A1 109.3
N9A C8A H8A2 109.3
C7A C8A H8A2 109.3
H8A1 C8A H8A2 107.9
N10A N9A C17A 111.2(3)
N10A N9A C8A 117.5(3)
C17A N9A C8A 130.7(3)
N9A N10A C11A 105.1(3)
N10A C11A C15A 114.0(3)
N10A C11A N12A 118.2(3)
C15A C11A N12A 127.8(3)
O14A N12A O13A 123.6(3)
O14A N12A C11A 119.9(3)
O13A N12A C11A 116.6(3)
N16A C15A C17A 129.3(4)
N16A C15A C11A 129.4(4)
C17A C15A C11A 101.3(3)
C15A N16A H16A 122(2)
C15A N16A H17A 111(3)
H16A N16A H17A 125(4)
N9A C17A N18A 124.2(3)
N9A C17A C15A 108.4(3)
N18A C17A C15A 127.3(3)
O20A N18A O19A 122.5(3)
O20A N18A C17A 121.1(3)
O19A N18A C17A 116.4(3)
C2B N1B H1B 117(2)
C2B N1B H2B 119(3)
H1B N1B H2B 124(4)
N3B C2B N1B 125.9(3)
N3B C2B N6B 108.8(3)
N1B C2B N6B 125.3(3)
C2B N3B N4B 105.1(3)
N5B N4B N3B 112.2(3)
N4B N5B N6B 106.1(3)
C2B N6B N5B 107.8(3)
C2B N6B C7B 130.4(3)
N5B N6B C7B 121.4(3)
N6B C7B C8B 112.5(3)
N6B C7B H7B1 109.1
C8B C7B H7B1 109.1
N6B C7B H7B2 109.1
C8B C7B H7B2 109.1
H7B1 C7B H7B2 107.8
N9B C8B C7B 111.5(3)
N9B C8B H8B1 109.3
C7B C8B H8B1 109.3
N9B C8B H8B2 109.3
C7B C8B H8B2 109.3
H8B1 C8B H8B2 108.0
N10B N9B C17B 110.2(3)
N10B N9B C8B 117.9(3)
C17B N9B C8B 131.7(3)
N9B N10B C11B 105.5(3)
N10B C11B C15B 114.1(3)
N10B C11B N12B 118.1(3)
C15B C11B N12B 127.7(3)
O13B N12B O14B 124.6(3)
O13B N12B C11B 119.7(3)
O14B N12B C11B 115.7(3)
N16B C15B C17B 129.2(4)
N16B C15B C11B 129.4(4)
C17B C15B C11B 101.3(3)
C15B N16B H16B 116(2)
C15B N16B H17B 116(4)
H16B N16B H17B 123(5)
N9B C17B C15B 108.8(3)
N9B C17B N18B 124.2(3)
C15B C17B N18B 127.0(3)
O20B N18B O19B 123.3(3)
O20B N18B C17B 121.1(3)
O19B N18B C17B 115.6(3)

loop_
_geom_bond_atom_site_label_1
_geom_bond_atom_site_label_2
_geom_bond_distance
N1A C2A 1.334(5)
N1A H1A 0.92(4)
N1A H2A 0.83(5)
C2A N3A 1.335(4)
C2A N6A 1.342(5)
N3A N4A 1.366(4)
N4A N5A 1.288(4)
N5A N6A 1.369(4)
N6A C7A 1.463(4)
C7A C8A 1.508(5)
C7A H7A1 0.9900
C7A H7A2 0.9900
C8A N9A 1.467(4)
C8A H8A1 0.9900
C8A H8A2 0.9900
N9A N10A 1.320(4)
N9A C17A 1.382(5)
N10A C11A 1.337(4)
C11A C15A 1.407(5)
C11A N12A 1.419(5)
N12A O14A 1.229(4)
N12A O13A 1.244(4)
C15A N16A 1.349(5)
C15A C17A 1.397(5)
N16A H16A 0.92(2)
N16A H17A 0.92(2)
C17A N18A 1.392(5)
N18A O20A 1.235(4)
N18A O19A 1.243(4)
N1B C2B 1.341(4)
N1B H1B 0.91(4)
N1B H2B 0.88(4)
C2B N3B 1.328(4)
C2B N6B 1.352(4)
N3B N4B 1.361(4)
N4B N5B 1.285(4)
N5B N6B 1.365(4)
N6B C7B 1.454(4)
C7B C8B 1.525(5)
C7B H7B1 0.9900
C7B H7B2 0.9900
C8B N9B 1.473(4)
C8B H8B1 0.9900
C8B H8B2 0.9900
N9B N10B 1.327(4)
N9B C17B 1.385(4)
N10B C11B 1.333(5)
C11B C15B 1.399(5)
C11B N12B 1.428(5)
N12B O13B 1.226(4)
N12B O14B 1.239(4)
C15B N16B 1.347(5)
C15B C17B 1.396(5)
N16B H16B 0.92(2)
N16B H17B 0.92(2)
C17B N18B 1.401(5)
N18B O20B 1.230(4)
N18B O19B 1.239(4)

loop_
_geom_hbond_atom_site_label_D
_geom_hbond_atom_site_label_H
_geom_hbond_atom_site_label_A
_geom_hbond_distance_DH
_geom_hbond_distance_HA
_geom_hbond_distance_DA
_geom_hbond_angle_DHA
_geom_hbond_site_symmetry_A
C8A H8A1 O19A 0.99 2.58 3.417(4) 142.4 1_655
C8A H8A2 O20A 0.99 2.31 2.877(5) 115.1 .
C8B H8B1 O20B 0.99 2.33 2.895(4) 115.6 .
C8B H8B2 O19B 0.99 2.52 3.184(5) 123.9 1_455
N16A H16A O13A 0.92(2) 2.32(4) 2.859(4) 117(3) .
N16A H16A O14B 0.92(2) 2.24(2) 3.150(4) 170(3) 1_564
N1B H1B N3A 0.91(4) 2.07(4) 2.966(5) 168(3) .
N1A H1A N3B 0.92(4) 2.07(5) 2.976(5) 167(4) .
N16A H17A O14A 0.92(2) 2.38(4) 2.957(4) 120(4) 1_455
N16A H17A O19A 0.92(2) 2.16(4) 2.810(4) 127(4) .
N16B H16B O13B 0.92(2) 2.56(3) 3.077(4) 117(3) 1_655
N16B H16B O19B 0.92(2) 2.19(3) 2.785(5) 122(3) .
N16B H17B O13A 0.92(2) 2.41(3) 3.274(5) 157(5) 1_546
N16B H17B O14B 0.92(2) 2.26(6) 2.841(5) 121(5) .

loop_
_geom_torsion_atom_site_label_1
_geom_torsion_atom_site_label_2
_geom_torsion_atom_site_label_3
_geom_torsion_atom_site_label_4
_geom_torsion
N1A C2A N3A N4A 180.0(4)
N6A C2A N3A N4A 1.4(5)
C2A N3A N4A N5A -0.3(5)
N3A N4A N5A N6A -0.9(5)
N1A C2A N6A N5A 179.4(4)
N3A C2A N6A N5A -1.9(5)
N1A C2A N6A C7A 1.6(7)
N3A C2A N6A C7A -179.7(4)
N4A N5A N6A C2A 1.7(5)
N4A N5A N6A C7A 179.8(4)
C2A N6A C7A C8A 87.1(5)
N5A N6A C7A C8A -90.4(4)
N6A C7A C8A N9A 68.5(4)
C7A C8A N9A N10A 90.0(4)
C7A C8A N9A C17A -80.8(5)
C17A N9A N10A C11A -1.5(4)
C8A N9A N10A C11A -174.0(3)
N9A N10A C11A C15A 2.1(5)
N9A N10A C11A N12A -178.0(3)
N10A C11A N12A O14A 0.9(5)
C15A C11A N12A O14A -179.2(4)
N10A C11A N12A O13A -179.8(3)
C15A C11A N12A O13A 0.0(6)
N10A C11A C15A N16A 178.1(4)
N12A C11A C15A N16A -1.8(7)
N10A C11A C15A C17A -1.8(5)
N12A C11A C15A C17A 178.3(4)
N10A N9A C17A N18A 177.3(4)
C8A N9A C17A N18A -11.5(6)
N10A N9A C17A C15A 0.4(4)
C8A N9A C17A C15A 171.6(3)
N16A C15A C17A N9A -179.1(4)
C11A C15A C17A N9A 0.8(4)
N16A C15A C17A N18A 4.1(7)
C11A C15A C17A N18A -176.0(4)
N9A C17A N18A O20A -3.7(6)
C15A C17A N18A O20A 172.6(4)
N9A C17A N18A O19A 177.3(3)
C15A C17A N18A O19A -6.4(6)
N1B C2B N3B N4B 177.8(4)
N6B C2B N3B N4B -1.1(4)
C2B N3B N4B N5B 1.1(4)
N3B N4B N5B N6B -0.6(4)
N3B C2B N6B N5B 0.8(4)
N1B C2B N6B N5B -178.2(4)
N3B C2B N6B C7B 173.7(3)
N1B C2B N6B C7B -5.2(6)
N4B N5B N6B C2B -0.1(4)
N4B N5B N6B C7B -173.8(3)
C2B N6B C7B C8B -84.3(4)
N5B N6B C7B C8B 87.8(4)
N6B C7B C8B N9B -68.5(4)
C7B C8B N9B N10B -86.7(4)
C7B C8B N9B C17B 87.6(5)
C17B N9B N10B C11B 1.0(4)
C8B N9B N10B C11B 176.5(3)
N9B N10B C11B C15B -0.5(5)
N9B N10B C11B N12B -178.3(3)
N10B C11B N12B O13B 0.6(6)
C15B C11B N12B O13B -177.0(4)
N10B C11B N12B O14B -179.6(4)
C15B C11B N12B O14B 2.8(6)
N10B C11B C15B N16B 179.7(4)
N12B C11B C15B N16B -2.7(8)
N10B C11B C15B C17B -0.2(5)
N12B C11B C15B C17B 177.4(4)
N10B N9B C17B C15B -1.2(4)
C8B N9B C17B C15B -175.8(4)
N10B N9B C17B N18B 179.4(4)
C8B N9B C17B N18B 4.8(6)
N16B C15B C17B N9B -179.2(4)
C11B C15B C17B N9B 0.8(4)
N16B C15B C17B N18B 0.2(7)
C11B C15B C17B N18B -179.8(4)
N9B C17B N18B O20B 3.0(6)
C15B C17B N18B O20B -176.3(4)
N9B C17B N18B O19B -176.6(4)
C15B C17B N18B O19B 4.1(6)
